data_4035562
loop_
_publ_author_name
'Mestre, Jordi'
'Lishchynskyi, Anton'
'Castill\'on, Sergio'
'Boutureira, Omar'

_publ_section_title
;
 Trifluoromethylation of Electron-Rich Alkenyl Iodides with
 Fluoroform-Derived &quot;Ligandless&quot; CuCF<sub>3</sub>.
;
_journal_issue 15
_journal_name_full 'The Journal of organic chemistry'
_journal_page_first 8150
_journal_page_last 8160
_journal_paper_doi 10.1021/acs.joc.8b00927
_journal_volume 83
_journal_year 2018
_chemical_absolute_configuration ad
_chemical_formula_sum 'C21.95 H33 F2.85 I0.05 O7'
_chemical_formula_weight 469.38
_space_group_IT_number 19
_space_group_name_Hall 'P 2ac 2ab'
_space_group_name_H-M_alt 'P 21 21 21'
_symmetry_cell_setting orthorhombic
_symmetry_space_group_name_H-M 'P 21 21 21'
_atom_sites_solution_hydrogens geom
_audit_creation_method SHELXL-2014
_cell_angle_alpha 90
_cell_angle_beta 90
_cell_angle_gamma 90
_cell_formula_units_Z 4
_cell_length_a 8.7431(3)
_cell_length_b 10.3339(3)
_cell_length_c 26.7833(9)
_cell_measurement_reflns_used 8581
_cell_measurement_temperature 100(2)
_cell_measurement_theta_max 30.54
_cell_measurement_theta_min 2.45
_cell_volume 2419.88(14)
_computing_cell_refinement 'Bruker APEX2 v2011.4-0'
_computing_data_collection 'Bruker APEX2 v2011.4-0'
_computing_data_reduction 'Bruker SAINT V7.60A'
_computing_molecular_graphics 'Bruker SHELXTL'
_computing_publication_material 'Bruker SHELXTL'
_computing_structure_refinement 'SHELXL-2014 (Sheldrick, 2014)'
_computing_structure_solution Sir2011
_diffrn_ambient_temperature 100(2)
_diffrn_detector_area_resol_mean 512
_diffrn_detector_type '4K CCD area detector APEX II'
_diffrn_measured_fraction_theta_full 0.969
_diffrn_measured_fraction_theta_max 0.947
_diffrn_measurement_device_type 'APEX DUO Kappa 4-axis goniometer'
_diffrn_measurement_method
;
 Fullsphere data collection, phi and omega scans
;
_diffrn_measurement_specimen_support 'magnetic support with MicroMount'
_diffrn_radiation_monochromator 'Quazar MX Multilayer Optics'
_diffrn_radiation_type MoK\a
_diffrn_radiation_wavelength 0.71073
_diffrn_reflns_av_R_equivalents 0.0304
_diffrn_reflns_av_unetI/netI 0.0436
_diffrn_reflns_Laue_measured_fraction_full 0.969
_diffrn_reflns_Laue_measured_fraction_max 0.947
_diffrn_reflns_limit_h_max 12
_diffrn_reflns_limit_h_min -12
_diffrn_reflns_limit_k_max 8
_diffrn_reflns_limit_k_min -14
_diffrn_reflns_limit_l_max 29
_diffrn_reflns_limit_l_min -37
_diffrn_reflns_number 15619
_diffrn_reflns_point_group_measured_fraction_full 0.968
_diffrn_reflns_point_group_measured_fraction_max 0.926
_diffrn_reflns_theta_full 25.242
_diffrn_reflns_theta_max 30.573
_diffrn_reflns_theta_min 1.521
_diffrn_source 'Microfocus source E025 IuS'
_diffrn_source_current 0.6
_diffrn_source_power 50
_diffrn_source_size '0.2 mm x 0.2 mm fine focus'
_diffrn_source_type 'Bruker APEX DUO'
_exptl_absorpt_coefficient_mu 0.171
_exptl_absorpt_correction_T_max 0.999
_exptl_absorpt_correction_T_min 0.95
_exptl_absorpt_correction_type empirical
_exptl_absorpt_process_details
; 
 SADABS Version 2008/1 Bruker-Nonius
 Blessing, Acta Cryst. (1995) A51 33-38
;
_exptl_crystal_colour colourless
_exptl_crystal_density_diffrn 1.288
_exptl_crystal_description plate
_exptl_crystal_F_000 996
_exptl_crystal_size_max 0.30
_exptl_crystal_size_mid 0.10
_exptl_crystal_size_min 0.005
_refine_diff_density_max 0.268
_refine_diff_density_min -0.206
_refine_diff_density_rms 0.045
_refine_ls_abs_structure_details
;
 Flack x determined using 2534 quotients [(I+)-(I-)]/[(I+)+(I-)]
 (Parsons, Flack and Wagner, Acta Cryst. B69 (2013) 249-259).
;
_refine_ls_abs_structure_Flack -0.14(3)
_refine_ls_extinction_method none
_refine_ls_goodness_of_fit_ref 1.053
_refine_ls_hydrogen_treatment constr
_refine_ls_matrix_type full
_refine_ls_number_parameters 307
_refine_ls_number_reflns 6891
_refine_ls_number_restraints 0
_refine_ls_restrained_S_all 1.053
_refine_ls_R_factor_all 0.0375
_refine_ls_R_factor_gt 0.0333
_refine_ls_shift/su_max 0.000
_refine_ls_shift/su_mean 0.000
_refine_ls_structure_factor_coef Fsqd
_refine_ls_weighting_details 'w=1/[\s^2^(Fo^2^)+(0.0426P)^2^+0.1087P] where P=(Fo^2^+2Fc^2^)/3'
_refine_ls_weighting_scheme calc
_refine_ls_wR_factor_gt 0.0867
_refine_ls_wR_factor_ref 0.0886
_reflns_Friedel_coverage 0.736
_reflns_Friedel_fraction_full 0.967
_reflns_Friedel_fraction_max 0.899
_reflns_number_gt 6319
_reflns_number_total 6891
_reflns_threshold_expression 'I > 2\s(I)'
_cod_data_source_file jo8b00927_si_002.cif
_cod_data_source_block mo_JMV02149_0m
_cod_depositor_comments
;
The following automatic conversions were performed:

data item '_symmetry_cell_setting' value 'Orthorhombic' was changed
to 'orthorhombic' in accordance with the
/home/data/users/saulius/crontab/automatic-downloads/current/ACS/lib/dictionaries/cif_core.dic
dictionary named 'cif_core.dic' version 2.4.2 last updated on
2011-04-26.

Automatic conversion script
Id: cif_fix_values 6909 2019-04-08 15:41:33Z antanas 
;
_cod_original_sg_symbol_H-M P2(1)2(1)2(1)
_cod_database_code 4035562
_shelx_space_group_comment
;
The symmetry employed for this shelxl refinement is uniquely defined
by the following loop, which should always be used as a source of
symmetry information in preference to the above space-group names.
They are only intended as comments.
;
_shelx_estimated_absorpt_t_min 0.951
_shelx_estimated_absorpt_t_max 0.999
_shelxl_version_number 2014-3

loop_
_space_group_symop_operation_xyz
'x, y, z'
'-x+1/2, -y, z+1/2'
'-x, y+1/2, -z+1/2'
'x+1/2, -y+1/2, -z'

loop_
_atom_site_label
_atom_site_type_symbol
_atom_site_fract_x
_atom_site_fract_y
_atom_site_fract_z
_atom_site_U_iso_or_equiv
_atom_site_adp_type
_atom_site_occupancy
_atom_site_site_symmetry_order
_atom_site_calc_flag
_atom_site_refinement_flags_posn
_atom_site_refinement_flags_adp
_atom_site_refinement_flags_occupancy
_atom_site_disorder_assembly
_atom_site_disorder_group
O1 O 0.25118(12) 0.75507(12) 0.70208(5) 0.0222(3) Uani 1 1 d . . . . .
O2 O 0.51452(12) 0.56277(10) 0.59612(4) 0.0147(2) Uani 1 1 d . . . . .
O3 O 0.63614(17) 0.39687(13) 0.63284(5) 0.0320(3) Uani 1 1 d . . . . .
O4 O 0.53750(11) 0.78590(10) 0.65383(4) 0.0148(2) Uani 1 1 d . . . . .
O5 O 0.78595(13) 0.73018(11) 0.64731(5) 0.0234(3) Uani 1 1 d . . . . .
O6 O 0.58434(13) 0.72716(11) 0.78076(5) 0.0208(2) Uani 1 1 d . . . . .
O7 O 0.73196(15) 0.89826(12) 0.76224(6) 0.0302(3) Uani 1 1 d . . . . .
C1 C 0.19942(17) 0.71769(16) 0.65683(7) 0.0209(3) Uani 1 1 d . . . . .
H1 H 0.1034 0.7509 0.6463 0.025 Uiso 1 1 calc R U . . .
C2 C 0.27240(17) 0.63771(15) 0.62577(6) 0.0175(3) Uani 1 1 d . . . . .
C3 C 0.42255(15) 0.57702(14) 0.64034(6) 0.0139(3) Uani 1 1 d . . . . .
H3 H 0.4039 0.4903 0.6557 0.017 Uiso 1 1 calc R U . . .
C4 C 0.50109(16) 0.66531(14) 0.67792(6) 0.0141(3) Uani 1 1 d . . . . .
H4 H 0.5958 0.6235 0.6912 0.017 Uiso 1 1 calc R U . . .
C5 C 0.38967(16) 0.69415(15) 0.72007(6) 0.0165(3) Uani 1 1 d . . . . .
H5 H 0.3626 0.6115 0.7373 0.020 Uiso 1 1 calc R U . . .
C6 C 0.2062(3) 0.6082(3) 0.57502(12) 0.0214(5) Uani 0.95 1 d . . P A 1
F1 F 0.28424(14) 0.66492(12) 0.53802(5) 0.0317(3) Uani 0.95 1 d . . P A 1
F2 F 0.20874(13) 0.48032(11) 0.56574(5) 0.0321(3) Uani 0.95 1 d . . P A 1
F3 F 0.06119(12) 0.64820(13) 0.57132(5) 0.0360(3) Uani 0.95 1 d . . P A 1
I1 I 0.1680(4) 0.5901(4) 0.56378(16) 0.0293(8) Uani 0.05 1 d . . P A 2
C7 C 0.61437(17) 0.46250(14) 0.59643(6) 0.0163(3) Uani 1 1 d . . . . .
C8 C 0.68688(18) 0.44122(15) 0.54570(6) 0.0188(3) Uani 1 1 d . . . . .
C9 C 0.5752(3) 0.3534(2) 0.51711(8) 0.0355(5) Uani 1 1 d . . . . .
H9A H 0.4770 0.3979 0.5131 0.053 Uiso 1 1 calc R U . . .
H9B H 0.5598 0.2729 0.5358 0.053 Uiso 1 1 calc R U . . .
H9C H 0.6176 0.3333 0.4841 0.053 Uiso 1 1 calc R U . . .
C10 C 0.8393(2) 0.3715(2) 0.55330(8) 0.0329(5) Uani 1 1 d . . . . .
H10A H 0.8209 0.2869 0.5688 0.049 Uiso 1 1 calc R U . . .
H10B H 0.9053 0.4234 0.5751 0.049 Uiso 1 1 calc R U . . .
H10C H 0.8896 0.3593 0.5209 0.049 Uiso 1 1 calc R U . . .
C11 C 0.7093(2) 0.56867(17) 0.51744(7) 0.0246(3) Uani 1 1 d . . . . .
H11A H 0.7751 0.6263 0.5370 0.037 Uiso 1 1 calc R U . . .
H11B H 0.6098 0.6101 0.5121 0.037 Uiso 1 1 calc R U . . .
H11C H 0.7575 0.5512 0.4851 0.037 Uiso 1 1 calc R U . . .
C12 C 0.68404(16) 0.80510(14) 0.63882(6) 0.0149(3) Uani 1 1 d . . . . .
C13 C 0.69744(17) 0.93357(15) 0.61127(6) 0.0171(3) Uani 1 1 d . . . . .
C14 C 0.5775(2) 0.93816(17) 0.56954(7) 0.0248(3) Uani 1 1 d . . . . .
H14A H 0.4749 0.9318 0.5841 0.037 Uiso 1 1 calc R U . . .
H14B H 0.5939 0.8657 0.5466 0.037 Uiso 1 1 calc R U . . .
H14C H 0.5868 1.0199 0.5513 0.037 Uiso 1 1 calc R U . . .
C15 C 0.85858(19) 0.94437(18) 0.58949(8) 0.0264(4) Uani 1 1 d . . . . .
H15A H 0.8753 0.8741 0.5655 0.040 Uiso 1 1 calc R U . . .
H15B H 0.9339 0.9381 0.6165 0.040 Uiso 1 1 calc R U . . .
H15C H 0.8698 1.0278 0.5725 0.040 Uiso 1 1 calc R U . . .
C16 C 0.6689(2) 1.04326(16) 0.64883(7) 0.0230(3) Uani 1 1 d . . . . .
H16A H 0.7440 1.0379 0.6759 0.035 Uiso 1 1 calc R U . . .
H16B H 0.5656 1.0350 0.6627 0.035 Uiso 1 1 calc R U . . .
H16C H 0.6788 1.1269 0.6319 0.035 Uiso 1 1 calc R U . . .
C17 C 0.45304(17) 0.78839(16) 0.75795(6) 0.0200(3) Uani 1 1 d . . . . .
H17A H 0.4837 0.8700 0.7414 0.024 Uiso 1 1 calc R U . . .
H17B H 0.3749 0.8085 0.7835 0.024 Uiso 1 1 calc R U . . .
C18 C 0.71851(18) 0.79255(15) 0.78024(6) 0.0185(3) Uani 1 1 d . . . . .
C19 C 0.84564(18) 0.71594(16) 0.80570(7) 0.0217(3) Uani 1 1 d . . . . .
C20 C 0.7953(2) 0.6809(2) 0.85871(8) 0.0361(5) Uani 1 1 d . . . . .
H20A H 0.7049 0.6250 0.8572 0.054 Uiso 1 1 calc R U . . .
H20B H 0.7703 0.7601 0.8771 0.054 Uiso 1 1 calc R U . . .
H20C H 0.8784 0.6353 0.8758 0.054 Uiso 1 1 calc R U . . .
C21 C 0.8765(2) 0.59369(19) 0.77455(9) 0.0368(5) Uani 1 1 d . . . . .
H21A H 0.9015 0.6185 0.7402 0.055 Uiso 1 1 calc R U . . .
H21B H 0.7851 0.5388 0.7745 0.055 Uiso 1 1 calc R U . . .
H21C H 0.9624 0.5459 0.7891 0.055 Uiso 1 1 calc R U . . .
C22 C 0.9889(2) 0.8002(2) 0.80741(9) 0.0332(4) Uani 1 1 d . . . . .
H22A H 0.9668 0.8801 0.8257 0.050 Uiso 1 1 calc R U . . .
H22B H 1.0207 0.8216 0.7733 0.050 Uiso 1 1 calc R U . . .
H22C H 1.0713 0.7531 0.8243 0.050 Uiso 1 1 calc R U . . .

loop_
_atom_site_aniso_label
_atom_site_aniso_U_11
_atom_site_aniso_U_22
_atom_site_aniso_U_33
_atom_site_aniso_U_23
_atom_site_aniso_U_13
_atom_site_aniso_U_12
O1 0.0159(5) 0.0309(6) 0.0198(7) -0.0051(5) 0.0015(4) 0.0053(4)
O2 0.0172(5) 0.0156(5) 0.0114(5) 0.0004(4) 0.0023(4) 0.0018(4)
O3 0.0421(7) 0.0314(7) 0.0227(8) 0.0105(6) 0.0071(5) 0.0177(6)
O4 0.0144(4) 0.0139(5) 0.0160(6) 0.0023(4) 0.0016(4) 0.0002(3)
O5 0.0171(5) 0.0224(5) 0.0306(7) 0.0068(5) 0.0035(5) 0.0033(4)
O6 0.0221(5) 0.0229(6) 0.0173(6) 0.0030(5) -0.0034(4) -0.0006(4)
O7 0.0282(6) 0.0184(6) 0.0440(9) 0.0068(6) -0.0049(6) 0.0005(5)
C1 0.0141(6) 0.0266(8) 0.0221(9) -0.0008(7) -0.0004(6) 0.0014(5)
C2 0.0144(6) 0.0211(7) 0.0170(8) 0.0002(6) -0.0025(5) -0.0009(5)
C3 0.0144(6) 0.0167(6) 0.0105(7) 0.0009(5) 0.0016(5) 0.0002(5)
C4 0.0148(6) 0.0148(6) 0.0127(7) 0.0018(5) 0.0015(5) 0.0002(5)
C5 0.0161(6) 0.0214(7) 0.0120(8) 0.0004(6) 0.0015(5) 0.0014(5)
C6 0.0159(12) 0.0242(11) 0.0242(15) -0.0035(9) -0.0035(9) 0.0042(9)
F1 0.0368(6) 0.0401(7) 0.0183(6) 0.0028(5) -0.0053(5) 0.0065(5)
F2 0.0277(5) 0.0294(6) 0.0392(7) -0.0143(5) -0.0088(5) -0.0005(4)
F3 0.0216(5) 0.0470(7) 0.0395(8) -0.0139(6) -0.0134(5) 0.0100(5)
I1 0.0185(15) 0.0444(19) 0.0250(19) 0.0052(14) -0.0124(11) -0.0065(12)
C7 0.0182(6) 0.0147(6) 0.0162(8) -0.0002(6) 0.0001(5) 0.0009(5)
C8 0.0231(7) 0.0175(7) 0.0158(8) -0.0004(6) 0.0042(6) 0.0017(5)
C9 0.0513(12) 0.0317(10) 0.0235(11) -0.0074(8) -0.0026(9) -0.0087(9)
C10 0.0300(8) 0.0324(10) 0.0363(12) 0.0069(8) 0.0132(8) 0.0127(7)
C11 0.0299(8) 0.0230(8) 0.0209(9) 0.0051(6) 0.0091(7) 0.0022(6)
C12 0.0158(6) 0.0165(6) 0.0123(7) -0.0014(5) 0.0011(5) -0.0011(5)
C13 0.0200(6) 0.0147(7) 0.0166(8) 0.0017(5) 0.0023(6) -0.0009(5)
C14 0.0328(8) 0.0239(8) 0.0176(9) 0.0055(7) -0.0042(7) -0.0005(6)
C15 0.0249(7) 0.0235(8) 0.0308(11) 0.0053(7) 0.0104(7) -0.0026(6)
C16 0.0314(8) 0.0164(7) 0.0213(9) -0.0026(6) 0.0023(6) -0.0011(6)
C17 0.0208(6) 0.0229(7) 0.0162(8) -0.0029(6) -0.0002(6) 0.0039(6)
C18 0.0228(7) 0.0179(7) 0.0147(8) -0.0037(6) 0.0010(6) 0.0016(5)
C19 0.0240(7) 0.0199(7) 0.0211(9) -0.0007(6) -0.0032(6) 0.0031(6)
C20 0.0347(9) 0.0476(11) 0.0260(11) 0.0127(9) -0.0045(8) 0.0041(9)
C21 0.0423(11) 0.0261(9) 0.0421(13) -0.0096(8) -0.0130(9) 0.0140(8)
C22 0.0236(8) 0.0323(10) 0.0435(13) -0.0002(9) -0.0069(8) -0.0001(7)

loop_
_atom_type_symbol
_atom_type_description
_atom_type_scat_dispersion_real
_atom_type_scat_dispersion_imag
_atom_type_scat_source
C C 0.0033 0.0016 'International Tables Vol C Tables 4.2.6.8 and 6.1.1.4'
H H 0.0000 0.0000 'International Tables Vol C Tables 4.2.6.8 and 6.1.1.4'
O O 0.0106 0.0060 'International Tables Vol C Tables 4.2.6.8 and 6.1.1.4'
F F 0.0171 0.0103 'International Tables Vol C Tables 4.2.6.8 and 6.1.1.4'
I I -0.4742 1.8119 'International Tables Vol C Tables 4.2.6.8 and 6.1.1.4'

loop_
_geom_angle_atom_site_label_1
_geom_angle_atom_site_label_2
_geom_angle_atom_site_label_3
_geom_angle
C1 O1 C5 117.05(12)
C7 O2 C3 115.67(12)
C12 O4 C4 117.91(11)
C18 O6 C17 117.72(13)
C2 C1 O1 125.19(14)
C2 C1 H1 117.4
O1 C1 H1 117.4
C1 C2 C3 120.85(15)
C1 C2 C6 120.21(16)
C3 C2 C6 118.93(16)
C1 C2 I1 117.46(18)
C3 C2 I1 121.44(18)
O2 C3 C2 108.44(12)
O2 C3 C4 110.70(11)
C2 C3 C4 108.36(12)
O2 C3 H3 109.8
C2 C3 H3 109.8
C4 C3 H3 109.8
O4 C4 C5 107.74(12)
O4 C4 C3 108.82(12)
C5 C4 C3 108.62(12)
O4 C4 H4 110.5
C5 C4 H4 110.5
C3 C4 H4 110.5
O1 C5 C17 104.47(12)
O1 C5 C4 111.97(13)
C17 C5 C4 112.94(13)
O1 C5 H5 109.1
C17 C5 H5 109.1
C4 C5 H5 109.1
F3 C6 F1 107.0(2)
F3 C6 F2 107.8(2)
F1 C6 F2 106.6(2)
F3 C6 C2 111.6(2)
F1 C6 C2 112.5(2)
F2 C6 C2 111.0(2)
O3 C7 O2 122.56(15)
O3 C7 C8 125.36(14)
O2 C7 C8 112.02(13)
C7 C8 C10 108.30(15)
C7 C8 C11 111.84(13)
C10 C8 C11 111.06(14)
C7 C8 C9 105.46(14)
C10 C8 C9 109.97(16)
C11 C8 C9 110.05(16)
C8 C9 H9A 109.5
C8 C9 H9B 109.5
H9A C9 H9B 109.5
C8 C9 H9C 109.5
H9A C9 H9C 109.5
H9B C9 H9C 109.5
C8 C10 H10A 109.5
C8 C10 H10B 109.5
H10A C10 H10B 109.5
C8 C10 H10C 109.5
H10A C10 H10C 109.5
H10B C10 H10C 109.5
C8 C11 H11A 109.5
C8 C11 H11B 109.5
H11A C11 H11B 109.5
C8 C11 H11C 109.5
H11A C11 H11C 109.5
H11B C11 H11C 109.5
O5 C12 O4 123.33(14)
O5 C12 C13 126.57(13)
O4 C12 C13 110.09(12)
C12 C13 C15 108.62(13)
C12 C13 C14 109.11(13)
C15 C13 C14 110.48(15)
C12 C13 C16 108.26(13)
C15 C13 C16 110.24(14)
C14 C13 C16 110.07(13)
C13 C14 H14A 109.5
C13 C14 H14B 109.5
H14A C14 H14B 109.5
C13 C14 H14C 109.5
H14A C14 H14C 109.5
H14B C14 H14C 109.5
C13 C15 H15A 109.5
C13 C15 H15B 109.5
H15A C15 H15B 109.5
C13 C15 H15C 109.5
H15A C15 H15C 109.5
H15B C15 H15C 109.5
C13 C16 H16A 109.5
C13 C16 H16B 109.5
H16A C16 H16B 109.5
C13 C16 H16C 109.5
H16A C16 H16C 109.5
H16B C16 H16C 109.5
O6 C17 C5 107.02(12)
O6 C17 H17A 110.3
C5 C17 H17A 110.3
O6 C17 H17B 110.3
C5 C17 H17B 110.3
H17A C17 H17B 108.6
O7 C18 O6 122.92(15)
O7 C18 C19 125.50(15)
O6 C18 C19 111.58(14)
C18 C19 C22 108.38(15)
C18 C19 C20 109.13(14)
C22 C19 C20 110.07(16)
C18 C19 C21 108.16(15)
C22 C19 C21 109.95(16)
C20 C19 C21 111.08(17)
C19 C20 H20A 109.5
C19 C20 H20B 109.5
H20A C20 H20B 109.5
C19 C20 H20C 109.5
H20A C20 H20C 109.5
H20B C20 H20C 109.5
C19 C21 H21A 109.5
C19 C21 H21B 109.5
H21A C21 H21B 109.5
C19 C21 H21C 109.5
H21A C21 H21C 109.5
H21B C21 H21C 109.5
C19 C22 H22A 109.5
C19 C22 H22B 109.5
H22A C22 H22B 109.5
C19 C22 H22C 109.5
H22A C22 H22C 109.5
H22B C22 H22C 109.5

loop_
_geom_bond_atom_site_label_1
_geom_bond_atom_site_label_2
_geom_bond_distance
O1 C1 1.350(2)
O1 C5 1.4472(18)
O2 C7 1.3549(17)
O2 C3 1.4392(18)
O3 C7 1.203(2)
O4 C12 1.3574(17)
O4 C4 1.4389(17)
O5 C12 1.2020(18)
O6 C18 1.354(2)
O6 C17 1.4461(19)
O7 C18 1.200(2)
C1 C2 1.335(2)
C1 H1 0.9500
C2 C3 1.506(2)
C2 C6 1.509(3)
C2 I1 1.958(4)
C3 C4 1.522(2)
C3 H3 1.0000
C4 C5 1.521(2)
C4 H4 1.0000
C5 C17 1.511(2)
C5 H5 1.0000
C6 F3 1.337(3)
C6 F1 1.338(3)
C6 F2 1.345(3)
C7 C8 1.515(2)
C8 C10 1.529(2)
C8 C11 1.532(2)
C8 C9 1.538(3)
C9 H9A 0.9800
C9 H9B 0.9800
C9 H9C 0.9800
C10 H10A 0.9800
C10 H10B 0.9800
C10 H10C 0.9800
C11 H11A 0.9800
C11 H11B 0.9800
C11 H11C 0.9800
C12 C13 1.523(2)
C13 C15 1.529(2)
C13 C14 1.534(2)
C13 C16 1.536(2)
C14 H14A 0.9800
C14 H14B 0.9800
C14 H14C 0.9800
C15 H15A 0.9800
C15 H15B 0.9800
C15 H15C 0.9800
C16 H16A 0.9800
C16 H16B 0.9800
C16 H16C 0.9800
C17 H17A 0.9900
C17 H17B 0.9900
C18 C19 1.525(2)
C19 C22 1.527(3)
C19 C20 1.530(3)
C19 C21 1.538(3)
C20 H20A 0.9800
C20 H20B 0.9800
C20 H20C 0.9800
C21 H21A 0.9800
C21 H21B 0.9800
C21 H21C 0.9800
C22 H22A 0.9800
C22 H22B 0.9800
C22 H22C 0.9800

loop_
_geom_torsion_atom_site_label_1
_geom_torsion_atom_site_label_2
_geom_torsion_atom_site_label_3
_geom_torsion_atom_site_label_4
_geom_torsion
C5 O1 C1 C2 -6.0(2)
O1 C1 C2 C3 2.1(3)
O1 C1 C2 C6 -177.05(19)
O1 C1 C2 I1 176.50(19)
C7 O2 C3 C2 -150.55(12)
C7 O2 C3 C4 90.71(14)
C1 C2 C3 O2 -146.75(15)
C6 C2 C3 O2 32.4(2)
I1 C2 C3 O2 39.1(2)
C1 C2 C3 C4 -26.5(2)
C6 C2 C3 C4 152.63(17)
I1 C2 C3 C4 159.30(18)
C12 O4 C4 C5 140.91(13)
C12 O4 C4 C3 -101.49(15)
O2 C3 C4 O4 54.21(14)
C2 C3 C4 O4 -64.58(15)
O2 C3 C4 C5 171.24(11)
C2 C3 C4 C5 52.45(16)
C1 O1 C5 C17 157.39(14)
C1 O1 C5 C4 34.83(18)
O4 C4 C5 O1 59.00(16)
C3 C4 C5 O1 -58.72(16)
O4 C4 C5 C17 -58.60(16)
C3 C4 C5 C17 -176.32(12)
C1 C2 C6 F3 -12.8(3)
C3 C2 C6 F3 168.05(17)
I1 C2 C6 F3 53(2)
C1 C2 C6 F1 107.6(2)
C3 C2 C6 F1 -71.6(2)
I1 C2 C6 F1 173(2)
C1 C2 C6 F2 -133.1(2)
C3 C2 C6 F2 47.8(3)
I1 C2 C6 F2 -67(2)
C3 O2 C7 O3 -6.9(2)
C3 O2 C7 C8 170.50(12)
O3 C7 C8 C10 -26.4(2)
O2 C7 C8 C10 156.21(14)
O3 C7 C8 C11 -149.14(17)
O2 C7 C8 C11 33.51(18)
O3 C7 C8 C9 91.2(2)
O2 C7 C8 C9 -86.10(16)
C4 O4 C12 O5 -4.6(2)
C4 O4 C12 C13 176.27(12)
O5 C12 C13 C15 7.7(2)
O4 C12 C13 C15 -173.21(14)
O5 C12 C13 C14 128.23(18)
O4 C12 C13 C14 -52.70(17)
O5 C12 C13 C16 -111.98(18)
O4 C12 C13 C16 67.09(16)
C18 O6 C17 C5 125.89(14)
O1 C5 C17 O6 174.71(12)
C4 C5 C17 O6 -63.36(17)
C17 O6 C18 O7 0.7(2)
C17 O6 C18 C19 179.86(14)
O7 C18 C19 C22 3.8(3)
O6 C18 C19 C22 -175.39(14)
O7 C18 C19 C20 123.6(2)
O6 C18 C19 C20 -55.52(19)
O7 C18 C19 C21 -115.4(2)
O6 C18 C19 C21 65.44(19)
